data_4115649
loop_
_publ_author_name
'Arkadi Vigalok'
'Zhengguo Zhu'
'Timothy M. Swager'

_publ_section_title
;
 Conducting Polymers Incorporating Tungsten-Capped Calixarenes
;
_journal_name_full 'Journal of the American Chemical Society'
_journal_page_first 7917
_journal_page_last 7918
_journal_paper_doi 10.1021/ja0160142
_journal_volume 123
_journal_year 2001
_chemical_formula_sum 'C48 H36 Cl4 O10 S2 W'
_chemical_formula_weight 1162.54
_chemical_name_systematic
; 
 ? 
;
_space_group_IT_number 2
_symmetry_cell_setting triclinic
_symmetry_space_group_name_Hall '-P 1'
_symmetry_space_group_name_H-M 'P -1'
_atom_sites_solution_hydrogens geom
_atom_sites_solution_primary direct
_atom_sites_solution_secondary difmap
_audit_creation_method SHELXL-97
_cell_angle_alpha 77.306(5)
_cell_angle_beta 85.491(5)
_cell_angle_gamma 78.231(5)
_cell_formula_units_Z 2
_cell_length_a 12.279(3)
_cell_length_b 12.373(4)
_cell_length_c 15.036(4)
_cell_measurement_temperature 183(2)
_cell_volume 2180.3(11)
_computing_cell_refinement 'Bruker SMART'
_computing_data_collection 'Bruker SMART'
_computing_data_reduction 'Bruker SHELXTL'
_computing_molecular_graphics 'Bruker SHELXTL'
_computing_publication_material 'Bruker SHELXTL'
_computing_structure_refinement 'SHELXL-97 (Sheldrick, 1997)'
_computing_structure_solution 'SHELXS-97 (Sheldrick, 1990)'
_diffrn_ambient_temperature 183(2)
_diffrn_measured_fraction_theta_full 0.984
_diffrn_measured_fraction_theta_max 0.984
_diffrn_measurement_device_type 'CCD area detector'
_diffrn_measurement_method 'phi and omega scans'
_diffrn_radiation_monochromator graphite
_diffrn_radiation_source 'fine-focus sealed tube'
_diffrn_radiation_type MoK\a
_diffrn_radiation_wavelength 0.71073
_diffrn_reflns_av_R_equivalents 0.0547
_diffrn_reflns_av_sigmaI/netI 0.0626
_diffrn_reflns_limit_h_max 13
_diffrn_reflns_limit_h_min -13
_diffrn_reflns_limit_k_max 11
_diffrn_reflns_limit_k_min -13
_diffrn_reflns_limit_l_max 13
_diffrn_reflns_limit_l_min -16
_diffrn_reflns_number 8945
_diffrn_reflns_theta_full 23.28
_diffrn_reflns_theta_max 23.28
_diffrn_reflns_theta_min 2.23
_exptl_absorpt_coefficient_mu 3.052
_exptl_absorpt_correction_type none
_exptl_crystal_density_diffrn 1.771
_exptl_crystal_F_000 1156
_refine_diff_density_max 1.539
_refine_diff_density_min -1.699
_refine_diff_density_rms 0.145
_refine_ls_extinction_coef 0.0003(3)
_refine_ls_extinction_expression Fc^*^=kFc[1+0.001xFc^2^\l^3^/sin(2\q)]^-1/4^
_refine_ls_extinction_method SHELXL
_refine_ls_goodness_of_fit_ref 1.079
_refine_ls_hydrogen_treatment mixed
_refine_ls_matrix_type full
_refine_ls_number_parameters 582
_refine_ls_number_reflns 6174
_refine_ls_number_restraints 0
_refine_ls_restrained_S_all 1.079
_refine_ls_R_factor_all 0.0621
_refine_ls_R_factor_gt 0.0510
_refine_ls_shift/su_max 0.001
_refine_ls_shift/su_mean 0.000
_refine_ls_structure_factor_coef Fsqd
_refine_ls_weighting_details 'calc w=1/[\s^2^(Fo^2^)+(0.0586P)^2^+10.6442P] where P=(Fo^2^+2Fc^2^)/3'
_refine_ls_weighting_scheme calc
_refine_ls_wR_factor_gt 0.1172
_refine_ls_wR_factor_ref 0.1231
_reflns_number_gt 5396
_reflns_number_total 6174
_reflns_threshold_expression >2sigma(I)
_cod_data_source_file ja0160142_s3.cif
_cod_data_source_block 01039t
_cod_original_cell_volume 2180.3(10)
_cod_database_code 4115649

loop_
_symmetry_equiv_pos_as_xyz
'x, y, z'
'-x, -y, -z'

loop_
_atom_site_label
_atom_site_type_symbol
_atom_site_fract_x
_atom_site_fract_y
_atom_site_fract_z
_atom_site_U_iso_or_equiv
_atom_site_adp_type
_atom_site_occupancy
_atom_site_symmetry_multiplicity
_atom_site_calc_flag
_atom_site_refinement_flags
W1 W 0.29947(3) 0.30460(3) 0.35264(2) 0.02207(15) Uani 1 1 d .
S1 S 0.6410(2) 0.06110(19) 0.48218(16) 0.0345(5) Uani 1 1 d .
S2 S 0.1458(2) 0.1241(2) 0.16536(17) 0.0399(6) Uani 1 1 d .
O1 O 0.4369(4) 0.1972(5) 0.3665(4) 0.0262(13) Uani 1 1 d .
O2 O 0.2798(5) 0.1985(5) 0.2775(4) 0.0283(13) Uani 1 1 d .
O3 O 0.3436(5) 0.4123(5) 0.2474(4) 0.0270(13) Uani 1 1 d .
O4 O 0.1544(4) 0.3706(5) 0.3175(3) 0.0242(13) Uani 1 1 d .
O5 O 0.2301(5) 0.2353(4) 0.4626(4) 0.0263(13) Uani 1 1 d .
O6 O 0.3367(5) 0.3988(5) 0.4203(4) 0.0263(13) Uani 1 1 d .
O7 O 0.9478(5) -0.0237(5) 0.4008(5) 0.0402(16) Uani 1 1 d .
O8 O 0.7937(5) -0.0398(6) 0.2696(4) 0.0410(16) Uani 1 1 d .
O9 O 0.3710(6) -0.0759(6) 0.0521(5) 0.0481(18) Uani 1 1 d .
O10 O 0.1616(6) -0.0254(6) -0.0366(5) 0.055(2) Uani 1 1 d .
C1 C 0.4547(7) 0.1086(7) 0.3226(6) 0.0254(19) Uani 1 1 d .
C2 C 0.3654(7) 0.1125(7) 0.2704(5) 0.0255(19) Uani 1 1 d .
C3 C 0.3674(7) 0.0330(8) 0.2154(6) 0.031(2) Uani 1 1 d .
C4 C 0.4624(7) -0.0520(7) 0.2219(6) 0.032(2) Uani 1 1 d .
H4 H 0.4665 -0.1100 0.1889 0.039 Uiso 1 1 calc R
C5 C 0.5515(8) -0.0550(7) 0.2750(6) 0.033(2) Uani 1 1 d .
H5 H 0.6143 -0.1146 0.2767 0.040 Uiso 1 1 calc R
C6 C 0.5512(7) 0.0271(7) 0.3258(6) 0.0271(19) Uani 1 1 d .
C7 C 0.6490(7) 0.0251(7) 0.3765(6) 0.0249(19) Uani 1 1 d .
C8 C 0.7828(8) 0.0376(8) 0.4892(6) 0.037(2) Uani 1 1 d .
H8 H 0.8201 0.0488 0.5385 0.044 Uiso 1 1 calc R
C9 C 0.8350(8) 0.0010(7) 0.4152(6) 0.032(2) Uani 1 1 d .
C10 C 0.9790(9) -0.0683(13) 0.3213(7) 0.067(4) Uani 1 1 d .
H10A H 1.0500 -0.0453 0.2966 0.080 Uiso 1 1 calc R
H10B H 0.9949 -0.1516 0.3405 0.080 Uiso 1 1 calc R
C11 C 0.9072(9) -0.0404(16) 0.2507(9) 0.093(5) Uani 1 1 d .
H11A H 0.9337 -0.0934 0.2095 0.112 Uiso 1 1 calc R
H11B H 0.9144 0.0358 0.2160 0.112 Uiso 1 1 calc R
C12 C 0.7582(7) -0.0058(7) 0.3515(6) 0.029(2) Uani 1 1 d .
C13 C 0.2757(7) 0.0417(8) 0.1552(6) 0.033(2) Uani 1 1 d .
C14 C 0.2784(8) -0.0090(8) 0.0807(6) 0.035(2) Uani 1 1 d .
C15 C 0.3607(10) -0.0855(12) -0.0402(8) 0.068(4) Uani 1 1 d .
H15A H 0.4208 -0.1461 -0.0552 0.081 Uiso 1 1 calc R
H15B H 0.3701 -0.0138 -0.0820 0.081 Uiso 1 1 calc R
C16 C 0.2526(11) -0.1109(11) -0.0548(8) 0.065(3) Uani 1 1 d .
H16A H 0.2504 -0.1186 -0.1187 0.078 Uiso 1 1 calc R
H16B H 0.2444 -0.1839 -0.0146 0.078 Uiso 1 1 calc R
C17 C 0.1768(8) 0.0168(8) 0.0372(6) 0.038(2) Uani 1 1 d .
C19 C 0.2889(7) 0.5225(8) 0.2243(6) 0.029(2) Uani 1 1 d .
C18 C 0.0965(8) 0.0862(9) 0.0749(6) 0.040(2) Uani 1 1 d .
H18 H 0.0226 0.1109 0.0544 0.048 Uiso 1 1 calc R
C20 C 0.3198(7) 0.6073(8) 0.2598(5) 0.030(2) Uani 1 1 d .
C21 C 0.2594(8) 0.7178(7) 0.2347(6) 0.034(2) Uani 1 1 d .
H21 H 0.2813 0.7770 0.2555 0.041 Uiso 1 1 calc R
C22 C 0.1691(8) 0.7418(8) 0.1805(7) 0.043(3) Uani 1 1 d .
H22 H 0.1278 0.8168 0.1661 0.052 Uiso 1 1 calc R
C23 C 0.1374(8) 0.6579(8) 0.1466(6) 0.038(2) Uani 1 1 d .
H23 H 0.0753 0.6758 0.1085 0.046 Uiso 1 1 calc R
C24 C 0.1967(7) 0.5469(7) 0.1684(6) 0.030(2) Uani 1 1 d .
C25 C 0.1625(8) 0.4563(8) 0.1288(6) 0.035(2) Uani 1 1 d .
H25A H 0.1434 0.4888 0.0644 0.041 Uiso 1 1 calc R
H25B H 0.2276 0.3941 0.1289 0.041 Uiso 1 1 calc R
C26 C 0.0655(7) 0.4069(8) 0.1774(6) 0.033(2) Uani 1 1 d .
C27 C -0.0240(8) 0.3954(8) 0.1316(7) 0.042(2) Uani 1 1 d .
H27 H -0.0304 0.4283 0.0685 0.051 Uiso 1 1 calc R
C28 C -0.1037(8) 0.3374(9) 0.1759(7) 0.044(3) Uani 1 1 d .
H28 H -0.1638 0.3305 0.1428 0.053 Uiso 1 1 calc R
C29 C -0.0977(8) 0.2887(8) 0.2683(7) 0.039(2) Uani 1 1 d .
H29 H -0.1547 0.2509 0.2983 0.047 Uiso 1 1 calc R
C30 C -0.0080(7) 0.2952(7) 0.3171(6) 0.030(2) Uani 1 1 d .
C31 C 0.0672(7) 0.3601(7) 0.2702(6) 0.029(2) Uani 1 1 d .
C32 C 0.0115(7) 0.2274(7) 0.4124(6) 0.033(2) Uani 1 1 d .
H32A H 0.0764 0.1656 0.4098 0.040 Uiso 1 1 calc R
H32B H -0.0540 0.1920 0.4332 0.040 Uiso 1 1 calc R
C33 C 0.0321(7) 0.2897(7) 0.4841(5) 0.0252(19) Uani 1 1 d .
C34 C 0.1397(7) 0.2890(6) 0.5085(6) 0.0253(19) Uani 1 1 d .
C35 C 0.1604(7) 0.3440(7) 0.5771(5) 0.0257(19) Uani 1 1 d .
C36 C 0.0669(8) 0.3959(7) 0.6212(6) 0.031(2) Uani 1 1 d .
H36 H 0.0771 0.4326 0.6684 0.038 Uiso 1 1 calc R
C37 C -0.0398(8) 0.3960(7) 0.5991(6) 0.035(2) Uani 1 1 d .
H37 H -0.1016 0.4326 0.6305 0.042 Uiso 1 1 calc R
C38 C -0.0570(7) 0.3425(7) 0.5307(6) 0.031(2) Uani 1 1 d .
H38 H -0.1307 0.3424 0.5158 0.037 Uiso 1 1 calc R
C39 C 0.2759(7) 0.3469(7) 0.6035(6) 0.029(2) Uani 1 1 d .
H39A H 0.3295 0.2839 0.5846 0.035 Uiso 1 1 calc R
H39B H 0.2774 0.3355 0.6707 0.035 Uiso 1 1 calc R
C40 C 0.3127(7) 0.4580(7) 0.5601(6) 0.029(2) Uani 1 1 d .
C41 C 0.3457(7) 0.4777(7) 0.4683(5) 0.0244(19) Uani 1 1 d .
C42 C 0.3827(7) 0.5744(8) 0.4215(6) 0.029(2) Uani 1 1 d .
C43 C 0.3877(8) 0.6548(8) 0.4714(7) 0.037(2) Uani 1 1 d .
H43 H 0.4145 0.7214 0.4429 0.045 Uiso 1 1 calc R
C44 C 0.3538(8) 0.6386(8) 0.5632(7) 0.037(2) Uani 1 1 d .
H44 H 0.3547 0.6957 0.5961 0.044 Uiso 1 1 calc R
C45 C 0.3191(7) 0.5415(8) 0.6066(6) 0.032(2) Uani 1 1 d .
H45 H 0.2990 0.5311 0.6697 0.038 Uiso 1 1 calc R
C46 C 0.4173(8) 0.5847(8) 0.3212(6) 0.035(2) Uani 1 1 d .
H46A H 0.4593 0.6468 0.3025 0.042 Uiso 1 1 calc R
H46B H 0.4678 0.5139 0.3129 0.042 Uiso 1 1 calc R
Cl1 Cl 0.3606(3) 0.5834(3) 0.9782(2) 0.0707(9) Uani 1 1 d .
Cl2 Cl 0.3901(2) 0.7086(3) 0.79313(19) 0.0602(8) Uani 1 1 d .
Cl3 Cl 0.5978(5) 0.7151(5) 0.0875(5) 0.160(2) Uani 1 1 d .
Cl4 Cl 0.8157(5) 0.7086(10) 0.1401(4) 0.243(5) Uani 1 1 d .
C1S C 0.4348(14) 0.5887(14) 0.8727(11) 0.096(5) Uiso 1 1 d .
H1S1 H 0.5146 0.5834 0.8828 0.116 Uiso 1 1 calc R
H1S2 H 0.4280 0.5224 0.8483 0.116 Uiso 1 1 calc R
C2S C 0.7354(18) 0.715(2) 0.0623(13) 0.148(9) Uani 1 1 d .
H2S1 H 0.7649 0.6502 0.0329 0.177 Uiso 1 1 calc R
H2S2 H 0.7407 0.7842 0.0159 0.177 Uiso 1 1 calc R

loop_
_atom_site_aniso_label
_atom_site_aniso_U_11
_atom_site_aniso_U_22
_atom_site_aniso_U_33
_atom_site_aniso_U_23
_atom_site_aniso_U_13
_atom_site_aniso_U_12
W1 0.0197(2) 0.0231(2) 0.0228(2) -0.00944(13) 0.00220(13) 0.00099(13)
S1 0.0380(14) 0.0340(13) 0.0321(13) -0.0146(10) 0.0034(10) -0.0018(10)
S2 0.0318(13) 0.0517(15) 0.0409(14) -0.0236(12) -0.0020(11) -0.0034(11)
O1 0.020(3) 0.025(3) 0.034(3) -0.012(3) -0.004(2) 0.003(2)
O2 0.027(3) 0.026(3) 0.029(3) -0.010(3) -0.002(3) 0.005(3)
O3 0.022(3) 0.026(3) 0.030(3) -0.009(3) 0.001(2) 0.003(2)
O4 0.027(3) 0.030(3) 0.019(3) -0.014(2) 0.006(2) -0.004(3)
O5 0.030(3) 0.023(3) 0.028(3) -0.014(2) -0.002(3) 0.000(3)
O6 0.030(3) 0.025(3) 0.024(3) -0.009(2) -0.001(2) -0.004(3)
O7 0.028(4) 0.043(4) 0.052(4) -0.014(3) -0.008(3) -0.004(3)
O8 0.025(3) 0.063(4) 0.035(4) -0.020(3) 0.006(3) 0.000(3)
O9 0.041(4) 0.065(5) 0.045(4) -0.037(4) 0.004(3) 0.000(4)
O10 0.060(5) 0.066(5) 0.043(4) -0.027(4) -0.007(4) -0.005(4)
C1 0.026(5) 0.023(4) 0.027(5) -0.007(4) 0.006(4) -0.003(4)
C2 0.023(5) 0.027(5) 0.025(4) -0.005(4) 0.005(4) -0.004(4)
C3 0.026(5) 0.040(5) 0.032(5) -0.021(4) 0.004(4) -0.008(4)
C4 0.029(5) 0.028(5) 0.041(5) -0.016(4) 0.008(4) -0.002(4)
C5 0.036(5) 0.028(5) 0.035(5) -0.013(4) 0.003(4) 0.000(4)
C6 0.026(5) 0.023(4) 0.030(5) -0.003(4) 0.002(4) -0.003(4)
C7 0.022(5) 0.024(4) 0.026(5) -0.008(4) -0.001(4) 0.004(4)
C8 0.037(6) 0.038(5) 0.040(6) -0.012(4) -0.011(4) -0.008(4)
C9 0.040(6) 0.022(5) 0.034(5) -0.007(4) 0.008(4) -0.005(4)
C10 0.031(6) 0.118(11) 0.042(7) -0.018(7) -0.002(5) 0.007(6)
C11 0.026(7) 0.188(17) 0.074(9) -0.068(10) 0.018(6) -0.005(8)
C12 0.038(5) 0.021(4) 0.027(5) -0.005(4) -0.005(4) -0.001(4)
C13 0.032(5) 0.036(5) 0.030(5) -0.007(4) 0.007(4) -0.007(4)
C14 0.043(6) 0.038(5) 0.027(5) -0.011(4) 0.006(4) -0.012(5)
C15 0.064(8) 0.096(10) 0.045(7) -0.037(7) 0.000(6) 0.005(7)
C16 0.077(9) 0.078(9) 0.043(7) -0.028(6) -0.012(6) 0.001(7)
C17 0.048(6) 0.044(6) 0.028(5) -0.012(4) -0.003(4) -0.018(5)
C19 0.022(5) 0.040(5) 0.027(5) -0.012(4) 0.006(4) -0.007(4)
C18 0.034(6) 0.056(6) 0.038(6) -0.021(5) 0.000(4) -0.013(5)
C20 0.025(5) 0.041(5) 0.019(4) -0.001(4) 0.012(4) -0.004(4)
C21 0.039(6) 0.028(5) 0.035(5) -0.005(4) 0.013(4) -0.012(4)
C22 0.034(6) 0.034(6) 0.050(6) 0.005(5) 0.009(5) 0.002(4)
C23 0.025(5) 0.055(7) 0.027(5) -0.001(5) 0.005(4) -0.001(5)
C24 0.032(5) 0.032(5) 0.024(5) -0.003(4) 0.010(4) -0.009(4)
C25 0.038(5) 0.041(6) 0.022(5) -0.006(4) 0.003(4) -0.004(4)
C26 0.031(5) 0.036(5) 0.032(5) -0.006(4) 0.000(4) -0.006(4)
C27 0.045(6) 0.050(6) 0.033(5) -0.002(5) -0.014(5) -0.013(5)
C28 0.029(5) 0.057(7) 0.051(6) -0.016(5) -0.009(5) -0.010(5)
C29 0.026(5) 0.046(6) 0.045(6) -0.011(5) 0.005(4) -0.008(4)
C30 0.035(5) 0.027(5) 0.027(5) -0.016(4) 0.003(4) 0.005(4)
C31 0.025(5) 0.029(5) 0.035(5) -0.014(4) 0.002(4) -0.002(4)
C32 0.025(5) 0.030(5) 0.040(5) -0.009(4) 0.005(4) 0.003(4)
C33 0.028(5) 0.022(4) 0.023(4) -0.003(3) 0.005(4) -0.002(4)
C34 0.029(5) 0.015(4) 0.030(5) -0.008(4) 0.007(4) 0.001(4)
C35 0.031(5) 0.018(4) 0.024(4) 0.000(3) 0.003(4) -0.002(4)
C36 0.043(6) 0.026(5) 0.026(5) -0.013(4) 0.007(4) -0.004(4)
C37 0.030(5) 0.029(5) 0.038(5) -0.006(4) 0.014(4) 0.008(4)
C38 0.026(5) 0.031(5) 0.032(5) -0.005(4) 0.009(4) 0.000(4)
C39 0.030(5) 0.029(5) 0.029(5) -0.009(4) -0.004(4) -0.003(4)
C40 0.017(4) 0.035(5) 0.034(5) -0.007(4) 0.000(4) 0.001(4)
C41 0.026(5) 0.022(4) 0.026(5) -0.012(4) -0.005(4) 0.004(4)
C42 0.015(4) 0.040(5) 0.033(5) -0.011(4) 0.000(4) 0.000(4)
C43 0.031(5) 0.038(5) 0.045(6) -0.013(5) 0.004(4) -0.008(4)
C44 0.032(5) 0.035(5) 0.051(6) -0.024(5) -0.009(5) -0.006(4)
C45 0.029(5) 0.038(5) 0.033(5) -0.019(4) 0.001(4) -0.006(4)
C46 0.032(5) 0.032(5) 0.042(6) -0.011(4) 0.001(4) -0.008(4)
Cl1 0.0545(18) 0.089(2) 0.0497(17) 0.0008(16) 0.0169(14) 0.0053(16)
Cl2 0.0507(17) 0.074(2) 0.0486(16) -0.0065(14) 0.0144(13) -0.0092(15)
Cl3 0.090(4) 0.158(5) 0.243(7) -0.095(5) -0.009(4) 0.008(3)
Cl4 0.113(5) 0.464(15) 0.089(4) 0.081(6) -0.008(3) -0.056(7)
C2S 0.16(2) 0.22(2) 0.088(13) -0.016(15) 0.014(13) -0.107(19)

loop_
_atom_type_symbol
_atom_type_description
_atom_type_scat_dispersion_real
_atom_type_scat_dispersion_imag
_atom_type_scat_source
C C 0.0033 0.0016 'International Tables Vol C Tables 4.2.6.8 and 6.1.1.4'
H H 0.0000 0.0000 'International Tables Vol C Tables 4.2.6.8 and 6.1.1.4'
O O 0.0106 0.0060 'International Tables Vol C Tables 4.2.6.8 and 6.1.1.4'
S S 0.1246 0.1234 'International Tables Vol C Tables 4.2.6.8 and 6.1.1.4'
W W -0.8490 6.8722 'International Tables Vol C Tables 4.2.6.8 and 6.1.1.4'
Cl Cl 0.1484 0.1585 'International Tables Vol C Tables 4.2.6.8 and 6.1.1.4'

loop_
_geom_angle_atom_site_label_1
_geom_angle_atom_site_label_2
_geom_angle_atom_site_label_3
_geom_angle
O6 W1 O4 104.5(2)
O6 W1 O5 86.2(2)
O4 W1 O5 85.0(2)
O6 W1 O1 96.3(2)
O4 W1 O1 159.2(2)
O5 W1 O1 95.2(2)
O6 W1 O3 84.9(2)
O4 W1 O3 84.9(2)
O5 W1 O3 164.3(2)
O1 W1 O3 98.5(2)
O6 W1 O2 172.9(2)
O4 W1 O2 82.0(2)
O5 W1 O2 97.5(2)
O1 W1 O2 77.3(2)
O3 W1 O2 92.9(2)
C8 S1 C7 93.0(4)
C18 S2 C13 92.9(5)
C1 O1 W1 119.9(5)
C2 O2 W1 117.7(5)
C19 O3 W1 123.1(5)
C31 O4 W1 144.1(5)
C34 O5 W1 124.9(5)
C41 O6 W1 170.2(5)
C9 O7 C10 112.7(7)
C12 O8 C11 111.7(8)
C14 O9 C15 110.6(8)
C17 O10 C16 113.1(8)
O1 C1 C2 111.6(7)
O1 C1 C6 125.2(8)
C2 C1 C6 123.2(8)
O2 C2 C1 113.5(7)
O2 C2 C3 124.9(7)
C1 C2 C3 121.6(8)
C4 C3 C2 115.1(8)
C4 C3 C13 123.3(8)
C2 C3 C13 121.6(8)
C5 C4 C3 122.6(8)
C4 C5 C6 122.0(8)
C1 C6 C5 115.4(8)
C1 C6 C7 124.1(8)
C5 C6 C7 120.5(8)
C12 C7 C6 127.5(8)
C12 C7 S1 109.0(6)
C6 C7 S1 123.5(6)
C9 C8 S1 111.3(7)
C8 C9 O7 124.9(9)
C8 C9 C12 112.0(8)
O7 C9 C12 123.0(8)
C11 C10 O7 119.4(10)
C10 C11 O8 119.6(11)
C7 C12 O8 123.6(8)
C7 C12 C9 114.7(8)
O8 C12 C9 121.7(8)
C14 C13 C3 127.5(8)
C14 C13 S2 109.0(7)
C3 C13 S2 123.5(7)
O9 C14 C13 123.4(8)
O9 C14 C17 123.2(8)
C13 C14 C17 113.3(9)
O9 C15 C16 112.3(10)
O10 C16 C15 112.4(10)
C18 C17 O10 123.6(9)
C18 C17 C14 113.9(8)
O10 C17 C14 122.5(9)
O3 C19 C20 121.0(8)
O3 C19 C24 118.1(8)
C20 C19 C24 120.8(8)
C17 C18 S2 110.9(7)
C21 C20 C19 118.1(8)
C21 C20 C46 119.1(8)
C19 C20 C46 122.7(8)
C22 C21 C20 121.1(9)
C21 C22 C23 120.8(9)
C22 C23 C24 120.1(9)
C23 C24 C19 119.1(8)
C23 C24 C25 119.4(8)
C19 C24 C25 121.5(8)
C26 C25 C24 115.9(7)
C27 C26 C31 116.2(8)
C27 C26 C25 122.7(8)
C31 C26 C25 120.8(8)
C28 C27 C26 121.3(9)
C27 C28 C29 121.1(9)
C28 C29 C30 120.0(9)
C29 C30 C31 116.5(8)
C29 C30 C32 121.4(8)
C31 C30 C32 121.9(8)
O4 C31 C26 117.6(8)
O4 C31 C30 117.7(8)
C26 C31 C30 124.5(8)
C30 C32 C33 117.3(7)
C38 C33 C34 118.6(8)
C38 C33 C32 119.7(8)
C34 C33 C32 121.6(7)
O5 C34 C33 119.2(7)
O5 C34 C35 118.5(7)
C33 C34 C35 122.3(7)
C36 C35 C34 116.1(8)
C36 C35 C39 120.4(8)
C34 C35 C39 123.5(7)
C37 C36 C35 122.4(8)
C36 C37 C38 120.0(8)
C33 C38 C37 120.6(8)
C35 C39 C40 112.6(7)
C45 C40 C41 116.3(8)
C45 C40 C39 124.5(8)
C41 C40 C39 119.2(8)
O6 C41 C40 117.5(7)
O6 C41 C42 117.9(7)
C40 C41 C42 124.5(8)
C43 C42 C41 116.7(8)
C43 C42 C46 124.1(8)
C41 C42 C46 119.1(8)
C42 C43 C44 120.3(9)
C45 C44 C43 120.9(8)
C44 C45 C40 121.2(8)
C20 C46 C42 113.2(7)
Cl2 C1S Cl1 113.7(9)
Cl4 C2S Cl3 119.9(12)

loop_
_geom_bond_atom_site_label_1
_geom_bond_atom_site_label_2
_geom_bond_distance
W1 O6 1.848(5)
W1 O4 1.867(5)
W1 O5 1.910(6)
W1 O1 1.917(5)
W1 O3 1.951(6)
W1 O2 1.971(6)
S1 C8 1.713(10)
S1 C7 1.733(8)
S2 C18 1.720(9)
S2 C13 1.724(9)
O1 C1 1.371(10)
O2 C2 1.350(10)
O3 C19 1.373(10)
O4 C31 1.372(10)
O5 C34 1.389(9)
O6 C41 1.361(9)
O7 C9 1.366(11)
O7 C10 1.419(13)
O8 C12 1.397(10)
O8 C11 1.399(13)
O9 C14 1.363(11)
O9 C15 1.436(12)
O10 C17 1.366(11)
O10 C16 1.427(14)
C1 C2 1.384(12)
C1 C6 1.387(12)
C2 C3 1.413(12)
C3 C4 1.395(12)
C3 C13 1.472(13)
C4 C5 1.394(13)
C5 C6 1.398(12)
C6 C7 1.465(12)
C7 C12 1.364(12)
C8 C9 1.359(13)
C9 C12 1.422(12)
C10 C11 1.373(16)
C13 C14 1.395(12)
C14 C17 1.399(13)
C15 C16 1.468(17)
C17 C18 1.346(14)
C19 C20 1.404(12)
C19 C24 1.406(12)
C20 C21 1.402(12)
C20 C46 1.512(12)
C21 C22 1.372(14)
C22 C23 1.384(14)
C23 C24 1.398(13)
C24 C25 1.520(12)
C25 C26 1.514(12)
C26 C27 1.388(13)
C26 C31 1.389(12)
C27 C28 1.374(14)
C28 C29 1.389(14)
C29 C30 1.395(13)
C30 C31 1.395(12)
C30 C32 1.502(12)
C32 C33 1.519(12)
C33 C38 1.380(12)
C33 C34 1.396(12)
C34 C35 1.419(12)
C35 C36 1.391(12)
C35 C39 1.513(12)
C36 C37 1.377(13)
C37 C38 1.389(13)
C39 C40 1.527(12)
C40 C45 1.387(12)
C40 C41 1.390(12)
C41 C42 1.391(12)
C42 C43 1.385(12)
C42 C46 1.519(12)
C43 C44 1.393(13)
C44 C45 1.368(13)
Cl1 C1S 1.761(16)
Cl2 C1S 1.709(16)
Cl3 C2S 1.70(2)
Cl4 C2S 1.57(2)
